data_1558264
loop_
_publ_author_name
'Xu, Li-Ping'
'Liu, Elaine E. L.-N.'
'Bacsa, John'
'MacBeth, Cora E.'
'Musaev, Djamaladdin G.'

_publ_section_title
;
 Mechanistic details of the cobalt-mediated dehydrogenative dimerization
 of aminoquinoline-directed benzamides.
;
_journal_issue 23
_journal_name_full 'Chemical science'
_journal_page_first 6085
_journal_page_last 6096
_journal_paper_doi 10.1039/d0sc02066d
_journal_volume 11
_journal_year 2020
_chemical_formula_moiety 'C51 H37 Co N6 O3, 2(C H2 Cl2)'
_chemical_formula_sum 'C53 H41 Cl4 Co N6 O3'
_chemical_formula_weight 1010.65
_space_group_crystal_system monoclinic
_space_group_IT_number 14
_space_group_name_Hall '-P 2ybc'
_space_group_name_H-M_alt 'P 1 21/c 1'
_atom_sites_solution_hydrogens geom
_atom_sites_solution_primary dual
_audit_creation_date 2018-06-08
_audit_creation_method
;
Olex2 1.2-dev
(compiled 2018.05.31 svn.r3508 for OlexSys, GUI svn.r5510)
;
_audit_update_record
;
2018-08-14 deposited with the CCDC.	2020-06-04 downloaded from the CCDC.
;
_cell_angle_alpha 90
_cell_angle_beta 106.514(6)
_cell_angle_gamma 90
_cell_formula_units_Z 4
_cell_length_a 11.6863(7)
_cell_length_b 20.5971(8)
_cell_length_c 19.6222(9)
_cell_measurement_reflns_used 5575
_cell_measurement_temperature 101(2)
_cell_measurement_theta_max 70.8840
_cell_measurement_theta_min 3.1350
_cell_volume 4528.3(4)
_computing_cell_refinement 'CrysAlisPro 1.171.39.43c (Rigaku OD, 2018)'
_computing_data_collection 'CrysAlisPro 1.171.39.43c (Rigaku OD, 2018)'
_computing_data_reduction 'CrysAlisPro 1.171.39.43c (Rigaku OD, 2018)'
_computing_molecular_graphics 'Olex2 (Dolomanov et al., 2009)'
_computing_publication_material 'Olex2 (Dolomanov et al., 2009)'
_computing_structure_refinement 'SHELXL-2014 (Sheldrick, 2015)'
_computing_structure_solution 'SHELXT (Sheldrick, 2015)'
_diffrn_ambient_environment N~2~
_diffrn_ambient_temperature 101(2)
_diffrn_detector HyPix
_diffrn_detector_type HyPix
_diffrn_measured_fraction_theta_full 0.964
_diffrn_measured_fraction_theta_max 0.964
_diffrn_measurement_details
;
List of Runs (angles in degrees, time in seconds):

  # Type    Start    End  Width  t~exp~   \w     \q     \k     \f   Frames
#--------------------------------------------------------------------------
  1  \w    -17.00   8.00   0.50   10.00    --   11.35  95.00 -89.00   50
  2  \w      0.00  81.00   0.50   10.00    --   11.35  77.00 -60.00  162
  3  \w     59.00 119.00   0.50   15.00    --  107.75 -45.00 -90.00  120
  4  \w     41.00  67.00   0.50   15.00    --  107.75 -95.00  60.00   52
  5  \w     43.00 100.00   0.50   15.00    --  107.75 -95.00 160.00  114
  6  \w    101.00 155.00   0.50   15.00    --  107.75  15.00 120.00  108
  7  \w    123.00 160.00   0.50   15.00    --  107.75 107.00   0.00   74
  8  \w    147.00 177.00   0.50   15.00    --  107.75 125.00   0.00   60
  9  \w     93.00 120.00   0.50   15.00    --  107.75 125.00   0.00   54
 10  \w    -98.00 -73.00   0.50   15.00    --  -86.25 -34.00  -6.00   50
 11  \w   -150.00-113.00   0.50   15.00    --  -86.25 -34.00  -6.00   74
 12  \w   -154.00 -75.00   0.50   15.00    --  -86.25 -30.00  90.00  158
 13  \w    -81.00 -47.00   0.50   10.00    --  -11.35-178.00-150.00   68
 14  \w    106.00 148.00   0.50   15.00    --  107.75   0.00-180.00   84
 15  \w     -1.00  36.00   0.50   10.00    --   11.35  38.00-120.00   74
 16  \w      9.00  35.00   0.50   10.00    --   11.35 -99.00 -60.00   52
 17  \w     94.00 120.00   0.50   15.00    --  107.75-125.00-180.00   52
 18  \w     95.00 121.00   0.50   15.00    --  107.75 -45.00 -30.00   52
 19  \w     37.00  69.00   0.50   15.00    --  107.75 -45.00 -30.00   64
 20  \w     76.00 102.00   0.50   15.00    --  107.75 -95.00 -60.00   52
 21  \w     36.00  66.00   0.50   15.00    --  107.75 -95.00 -60.00   60
;
_diffrn_measurement_device 'four-circle diffractometer'
_diffrn_measurement_device_type 'XtaLAB Synergy, Dualflex, HyPix'
_diffrn_measurement_method '\w scans'
_diffrn_orient_matrix_type 'CrysAlisPro convention (1999,Acta A55,543-557)'
_diffrn_orient_matrix_UB_11 0.1252205000
_diffrn_orient_matrix_UB_12 -0.0088057000
_diffrn_orient_matrix_UB_13 0.0524721000
_diffrn_orient_matrix_UB_21 0.0438194000
_diffrn_orient_matrix_UB_22 -0.0309193000
_diffrn_orient_matrix_UB_23 -0.0594814000
_diffrn_orient_matrix_UB_31 0.0364716000
_diffrn_orient_matrix_UB_32 0.0675249000
_diffrn_orient_matrix_UB_33 -0.0203532000
_diffrn_radiation_monochromator mirror
_diffrn_radiation_probe x-ray
_diffrn_radiation_type CuK\a
_diffrn_radiation_wavelength 1.54184
_diffrn_reflns_av_R_equivalents 0.0740
_diffrn_reflns_av_unetI/netI 0.0813
_diffrn_reflns_Laue_measured_fraction_full 0.964
_diffrn_reflns_Laue_measured_fraction_max 0.964
_diffrn_reflns_limit_h_max 13
_diffrn_reflns_limit_h_min -13
_diffrn_reflns_limit_k_max 24
_diffrn_reflns_limit_k_min -13
_diffrn_reflns_limit_l_max 23
_diffrn_reflns_limit_l_min -22
_diffrn_reflns_number 20126
_diffrn_reflns_point_group_measured_fraction_full 0.964
_diffrn_reflns_point_group_measured_fraction_max 0.964
_diffrn_reflns_theta_full 65.089
_diffrn_reflns_theta_max 65.089
_diffrn_reflns_theta_min 3.181
_diffrn_source 'micro-focus sealed X-ray tube'
_diffrn_source_current 1.0
_diffrn_source_type 'PhotonJet (Cu) X-ray Source'
_diffrn_source_voltage 50
_exptl_absorpt_coefficient_mu 5.574
_exptl_absorpt_correction_T_max 0.966
_exptl_absorpt_correction_T_min 0.219
_exptl_absorpt_correction_type gaussian
_exptl_absorpt_process_details
;
CrysAlisPro 1.171.39.43c (Rigaku Oxford Diffraction, 2018)
Numerical absorption correction based on gaussian integration over
			a multifaceted crystal model
Empirical absorption correction using spherical harmonics,
 implemented in SCALE3 ABSPACK scaling algorithm.
;
_exptl_crystal_colour red
_exptl_crystal_colour_primary red
_exptl_crystal_density_diffrn 1.482
_exptl_crystal_description needle
_exptl_crystal_F_000 2080
_exptl_crystal_recrystallization_method
'The material was recrystallised from a mixture of DCM and hexane  by solvent layering'
_exptl_crystal_size_max 0.438
_exptl_crystal_size_mid 0.115
_exptl_crystal_size_min 0.076
_refine_diff_density_max 0.723
_refine_diff_density_min -0.642
_refine_diff_density_rms 0.100
_refine_ls_extinction_method none
_refine_ls_goodness_of_fit_ref 1.017
_refine_ls_hydrogen_treatment constr
_refine_ls_matrix_type full
_refine_ls_number_parameters 617
_refine_ls_number_reflns 7447
_refine_ls_number_restraints 12
_refine_ls_restrained_S_all 1.019
_refine_ls_R_factor_all 0.0898
_refine_ls_R_factor_gt 0.0670
_refine_ls_shift/su_max 0.001
_refine_ls_shift/su_mean 0.000
_refine_ls_structure_factor_coef Fsqd
_refine_ls_weighting_details 'w=1/[\s^2^(Fo^2^)+(0.1289P)^2^] where P=(Fo^2^+2Fc^2^)/3'
_refine_ls_weighting_scheme calc
_refine_ls_wR_factor_gt 0.1809
_refine_ls_wR_factor_ref 0.1965
_reflns_Friedel_coverage 0.000
_reflns_number_gt 5504
_reflns_number_total 7447
_reflns_threshold_expression 'I > 2\s(I)'
_cod_data_source_file d0sc02066d2.cif
_cod_data_source_block el-1-068
_cod_depositor_comments
;Adding full bibliography for 1558259--1558265.cif.

 Adding full bibliography for 1558259--1558265.cif.
;
_cod_database_code 1558264
_shelx_shelxl_version_number 2018/3
_chemical_oxdiff_formula 'C212  H164  Cl16  Co4  N24  O12  '
_shelx_space_group_comment
;
The symmetry employed for this shelxl refinement is uniquely defined
by the following loop, which should always be used as a source of
symmetry information in preference to the above space-group names.
They are only intended as comments.
;
_reflns_odcompleteness_completeness 95.85
_reflns_odcompleteness_iscentric 1
_reflns_odcompleteness_theta 67.29
_olex2_refinement_description
;
1. Fixed Uiso
 At 1.2 times of:
  All C(H) groups, All C(H,H) groups, All C(H,H,H,H) groups
 At 1.5 times of:
  All C(H,H,H) groups
2. Rigid body (RIGU) restrains
 Cl3S, Cl4S, Cl5S, C2S
 with sigma for 1-2 distances of 0.001 and sigma for 1-3 distances of 0.001
3. Others
 Sof(Cl3S)=Sof(H2SA)=Sof(H2SB)=1-FVAR(1)
 Sof(Cl5S)=Sof(H2SC)=Sof(H2SD)=FVAR(1)
4.a Secondary CH2 refined with riding coordinates:
 C1S(H1SA,H1SB), C2S(H2SA,H2SB), C2S(H2SC,H2SD)
4.b Aromatic/amide H refined with riding coordinates:
 C1(H1), C2(H2), C3(H3), C5(H5), C6(H6), C7(H7), C13(H13), C14(H14), C15(H15),
 C16(H16), C18(H18), C19(H19), C20(H20), C22(H22), C23(H23), C24(H24), C30(H30),
  C31(H31), C32(H32), C35(H35), C36(H36), C37(H37), C39(H39), C40(H40),
 C41(H41), C47(H47), C48(H48), C49(H49)
4.c Idealised Me refined as rotating group:
 C17(H17A,H17B,H17C), C34(H34A,H34B,H34C), C51(H51A,H51B,H51C)
;
_olex2_diffrn_ambient_temperature_device 'Oxford Cryosystems'
_olex2_exptl_crystal_mounting_method 'The crystal was mounted on a loop with paratone oil'
_olex2_submission_original_sample_id EL-01-068
_olex2_submission_special_instructions 'No special instructions were received'
_oxdiff_exptl_absorpt_empirical_details
;
Empirical correction (ABSPACK) includes:
- Absorption correction using spherical harmonics
- Frame scaling
;
_oxdiff_exptl_absorpt_empirical_full_max 3.093
_oxdiff_exptl_absorpt_empirical_full_min 0.555

loop_
_space_group_symop_operation_xyz
'x, y, z'
'-x, y+1/2, -z+1/2'
'-x, -y, -z'
'x, -y-1/2, z-1/2'

loop_
_atom_site_label
_atom_site_type_symbol
_atom_site_fract_x
_atom_site_fract_y
_atom_site_fract_z
_atom_site_U_iso_or_equiv
_atom_site_adp_type
_atom_site_occupancy
_atom_site_site_symmetry_order
_atom_site_calc_flag
_atom_site_refinement_flags_posn
_atom_site_refinement_flags_adp
_atom_site_refinement_flags_occupancy
_atom_site_disorder_assembly
_atom_site_disorder_group
Co1 Co 0.69909(6) 0.28981(3) 0.73947(3) 0.0277(2) Uani 1 1 d . . . . .
O1 O 0.7623(3) 0.18797(14) 0.62671(14) 0.0348(7) Uani 1 1 d . . . . .
N1 N 0.7731(3) 0.28635(15) 0.84178(17) 0.0297(8) Uani 1 1 d . . . . .
N2 N 0.8319(3) 0.22989(16) 0.73815(17) 0.0287(8) Uani 1 1 d . . . . .
C1 C 0.7301(4) 0.31189(19) 0.8919(2) 0.0295(9) Uani 1 1 d . . . . .
H1 H 0.661614 0.337332 0.878240 0.035 Uiso 1 1 calc R . . . .
C2 C 0.7848(4) 0.3016(2) 0.9644(2) 0.0326(10) Uani 1 1 d . . . . .
H2 H 0.751977 0.319369 0.998211 0.039 Uiso 1 1 calc R . . . .
C3 C 0.8862(4) 0.2655(2) 0.9850(2) 0.0340(10) Uani 1 1 d . . . . .
H3 H 0.922992 0.258552 1.033109 0.041 Uiso 1 1 calc R . . . .
C4 C 0.9356(4) 0.23865(19) 0.9336(2) 0.0319(10) Uani 1 1 d . . . . .
C5 C 1.0415(4) 0.2024(2) 0.9507(2) 0.0374(11) Uani 1 1 d . . . . .
H5 H 1.084708 0.195986 0.997873 0.045 Uiso 1 1 calc R . . . .
C6 C 1.0804(4) 0.1767(2) 0.8970(2) 0.0376(10) Uani 1 1 d . . . . .
H6 H 1.151331 0.153237 0.908306 0.045 Uiso 1 1 calc R . . . .
C7 C 1.0160(4) 0.1847(2) 0.8250(2) 0.0350(10) Uani 1 1 d . . . . .
H7 H 1.043457 0.164838 0.790041 0.042 Uiso 1 1 calc R . . . .
C8 C 0.9128(4) 0.22141(19) 0.8053(2) 0.0300(9) Uani 1 1 d . . . . .
C9 C 0.8732(4) 0.24964(19) 0.8610(2) 0.0279(9) Uani 1 1 d . . . . .
C10 C 0.8477(4) 0.20308(19) 0.6774(2) 0.0302(9) Uani 1 1 d . . . . .
C11 C 0.9708(4) 0.1966(2) 0.6687(2) 0.0330(10) Uani 1 1 d . . . . .
C12 C 1.0081(4) 0.1374(2) 0.6458(2) 0.0397(11) Uani 1 1 d . . . . .
C13 C 1.1157(4) 0.1372(3) 0.6296(2) 0.0444(12) Uani 1 1 d . . . . .
H13 H 1.142681 0.098460 0.615321 0.053 Uiso 1 1 calc R . . . .
C14 C 1.1851(5) 0.1927(3) 0.6338(2) 0.0472(12) Uani 1 1 d . . . . .
H14 H 1.255855 0.191132 0.621097 0.057 Uiso 1 1 calc R . . . .
C15 C 1.1478(4) 0.2504(2) 0.6571(2) 0.0424(11) Uani 1 1 d . . . . .
H15 H 1.193211 0.287908 0.660039 0.051 Uiso 1 1 calc R . . . .
C16 C 1.0433(4) 0.2514(2) 0.6757(2) 0.0359(10) Uani 1 1 d . . . . .
H16 H 1.020191 0.289614 0.693373 0.043 Uiso 1 1 calc R . . . .
C17 C 0.9349(5) 0.0769(2) 0.6408(2) 0.0484(13) Uani 1 1 d . . . . .
H17A H 0.905963 0.073567 0.681813 0.073 Uiso 1 1 calc GR . . . .
H17B H 0.983288 0.039699 0.638604 0.073 Uiso 1 1 calc GR . . . .
H17C H 0.868437 0.078541 0.598672 0.073 Uiso 1 1 calc GR . . . .
Cl1S Cl 0.13683(13) 0.43127(8) 0.58294(8) 0.0682(4) Uani 1 1 d . . . . .
Cl2S Cl 0.12950(14) 0.54730(7) 0.66607(8) 0.0651(4) Uani 1 1 d . . . . .
C1S C 0.1779(5) 0.4648(3) 0.6698(3) 0.0547(14) Uani 1 1 d . . . . .
H1SA H 0.263908 0.462761 0.689786 0.066 Uiso 1 1 calc R . . . .
H1SB H 0.141585 0.439972 0.700143 0.066 Uiso 1 1 calc R . . . .
Cl3S Cl 0.5991(2) 0.01988(10) 0.60605(11) 0.0707(8) Uani 0.696(4) 1 d . U P A 1
Cl4S Cl 0.39867(15) 0.10423(7) 0.54094(10) 0.0807(5) Uani 1 1 d . U . . .
Cl5S Cl 0.5457(6) 0.0798(3) 0.4650(3) 0.084(2) Uani 0.304(4) 1 d . U P A 2
C2S C 0.5490(5) 0.0863(3) 0.5490(3) 0.0603(15) Uani 1 1 d . U . . .
H2SA H 0.597759 0.124028 0.567395 0.072 Uiso 0.696(4) 1 calc R . P A 1
H2SB H 0.557951 0.076498 0.502418 0.072 Uiso 0.696(4) 1 calc R . P A 1
H2SC H 0.601441 0.121151 0.572406 0.072 Uiso 0.304(4) 1 calc R . P A 2
H2SD H 0.573680 0.046070 0.574589 0.072 Uiso 0.304(4) 1 calc R . P A 2
O2 O 1.0021(3) 0.39444(14) 0.75124(16) 0.0389(7) Uani 1 1 d . . . . .
O3 O 0.4553(3) 0.43590(14) 0.75853(17) 0.0437(8) Uani 1 1 d . . . . .
N3 N 0.6242(3) 0.29309(16) 0.63854(18) 0.0318(8) Uani 1 1 d . . . . .
N4 N 0.8089(3) 0.35553(16) 0.71761(17) 0.0302(8) Uani 1 1 d . . . . .
N5 N 0.6008(3) 0.21774(16) 0.75210(17) 0.0312(8) Uani 1 1 d . . . . .
N6 N 0.5627(3) 0.34235(16) 0.75290(16) 0.0287(8) Uani 1 1 d . . . . .
C18 C 0.5240(4) 0.2652(2) 0.6026(2) 0.0354(10) Uani 1 1 d . . . . .
H18 H 0.480691 0.241978 0.627556 0.042 Uiso 1 1 calc R . . . .
C19 C 0.4794(4) 0.2689(2) 0.5284(2) 0.0409(11) Uani 1 1 d . . . . .
H19 H 0.407591 0.249078 0.504866 0.049 Uiso 1 1 calc R . . . .
C20 C 0.5432(5) 0.3022(2) 0.4911(2) 0.0429(12) Uani 1 1 d . . . . .
H20 H 0.515870 0.304123 0.441742 0.051 Uiso 1 1 calc R . . . .
C21 C 0.6508(4) 0.3335(2) 0.5276(2) 0.0363(10) Uani 1 1 d . . . . .
C22 C 0.7202(5) 0.3699(2) 0.4933(2) 0.0430(12) Uani 1 1 d . . . . .
H22 H 0.696264 0.374751 0.444173 0.052 Uiso 1 1 calc R . . . .
C23 C 0.8237(5) 0.3981(2) 0.5337(2) 0.0433(12) Uani 1 1 d . . . . .
H23 H 0.870265 0.421703 0.511144 0.052 Uiso 1 1 calc R . . . .
C24 C 0.8614(4) 0.3924(2) 0.6083(2) 0.0381(11) Uani 1 1 d . . . . .
H24 H 0.932212 0.412032 0.633902 0.046 Uiso 1 1 calc R . . . .
C25 C 0.7942(4) 0.3578(2) 0.6443(2) 0.0328(10) Uani 1 1 d . . . . .
C26 C 0.6890(4) 0.32772(19) 0.6022(2) 0.0311(9) Uani 1 1 d . . . . .
C27 C 0.9056(4) 0.38558(19) 0.7633(2) 0.0312(9) Uani 1 1 d . . . . .
C28 C 0.8818(4) 0.41488(19) 0.8279(2) 0.0320(10) Uani 1 1 d . . . . .
C29 C 0.9604(4) 0.4082(2) 0.8968(2) 0.0354(10) Uani 1 1 d . . . . .
C30 C 0.9244(4) 0.4355(2) 0.9524(2) 0.0361(10) Uani 1 1 d . . . . .
H30 H 0.972897 0.430483 0.998743 0.043 Uiso 1 1 calc R . . . .
C31 C 0.8191(4) 0.4697(2) 0.9408(2) 0.0385(11) Uani 1 1 d . . . . .
H31 H 0.796538 0.485679 0.979361 0.046 Uiso 1 1 calc R . . . .
C32 C 0.7462(4) 0.4805(2) 0.8723(2) 0.0375(10) Uani 1 1 d . . . . .
H32 H 0.676847 0.504977 0.864644 0.045 Uiso 1 1 calc R . . . .
C33 C 0.7793(4) 0.45390(19) 0.8154(2) 0.0305(9) Uani 1 1 d . . . . .
C34 C 1.0769(4) 0.3744(2) 0.9109(2) 0.0424(11) Uani 1 1 d . . . . .
H34A H 1.067604 0.335898 0.882293 0.064 Uiso 1 1 calc GR . . . .
H34B H 1.104467 0.362757 0.960261 0.064 Uiso 1 1 calc GR . . . .
H34C H 1.133890 0.402696 0.899340 0.064 Uiso 1 1 calc GR . . . .
C35 C 0.6208(4) 0.1551(2) 0.7434(2) 0.0356(10) Uani 1 1 d . . . . .
H35 H 0.685356 0.143350 0.727199 0.043 Uiso 1 1 calc R . . . .
C36 C 0.5481(4) 0.1065(2) 0.7577(2) 0.0379(11) Uani 1 1 d . . . . .
H36 H 0.563748 0.063192 0.750455 0.045 Uiso 1 1 calc R . . . .
C37 C 0.4540(4) 0.1225(2) 0.7825(2) 0.0388(11) Uani 1 1 d . . . . .
H37 H 0.405960 0.090254 0.792933 0.047 Uiso 1 1 calc R . . . .
C38 C 0.4302(4) 0.1887(2) 0.7920(2) 0.0356(10) Uani 1 1 d . . . . .
C39 C 0.3358(4) 0.2100(2) 0.8182(2) 0.0390(11) Uani 1 1 d . . . . .
H39 H 0.284780 0.179993 0.829710 0.047 Uiso 1 1 calc R . . . .
C40 C 0.3203(4) 0.2746(2) 0.8264(2) 0.0417(11) Uani 1 1 d . . . . .
H40 H 0.260502 0.288215 0.845853 0.050 Uiso 1 1 calc R . . . .
C41 C 0.3926(4) 0.3222(2) 0.8061(2) 0.0370(10) Uani 1 1 d . . . . .
H41 H 0.377857 0.365976 0.811348 0.044 Uiso 1 1 calc R . . . .
C42 C 0.4848(4) 0.3039(2) 0.7786(2) 0.0305(9) Uani 1 1 d . . . . .
C43 C 0.5051(4) 0.2352(2) 0.7743(2) 0.0314(9) Uani 1 1 d . . . . .
C44 C 0.5369(4) 0.4078(2) 0.7421(2) 0.0328(10) Uani 1 1 d . . . . .
C45 C 0.6058(4) 0.44705(19) 0.7037(2) 0.0318(10) Uani 1 1 d . . . . .
C46 C 0.5543(4) 0.4624(2) 0.6320(2) 0.0373(10) Uani 1 1 d . . . . .
C47 C 0.6187(5) 0.5029(2) 0.5983(2) 0.0447(12) Uani 1 1 d . . . . .
H47 H 0.585388 0.513555 0.550670 0.054 Uiso 1 1 calc R . . . .
C48 C 0.7285(4) 0.5269(2) 0.6334(2) 0.0390(11) Uani 1 1 d . . . . .
H48 H 0.769637 0.552974 0.609629 0.047 Uiso 1 1 calc R . . . .
C49 C 0.7784(4) 0.5121(2) 0.7045(2) 0.0349(10) Uani 1 1 d . . . . .
H49 H 0.852828 0.528882 0.728652 0.042 Uiso 1 1 calc R . . . .
C50 C 0.7177(4) 0.47231(19) 0.7401(2) 0.0305(10) Uani 1 1 d . . . . .
C51 C 0.4349(4) 0.4364(2) 0.5918(2) 0.0482(12) Uani 1 1 d . . . . .
H51A H 0.440596 0.416117 0.548790 0.072 Uiso 1 1 calc GR . . . .
H51B H 0.378291 0.471313 0.580199 0.072 Uiso 1 1 calc GR . . . .
H51C H 0.409173 0.404995 0.620442 0.072 Uiso 1 1 calc GR . . . .

loop_
_atom_site_aniso_label
_atom_site_aniso_U_11
_atom_site_aniso_U_22
_atom_site_aniso_U_33
_atom_site_aniso_U_23
_atom_site_aniso_U_13
_atom_site_aniso_U_12
Co1 0.0385(4) 0.0233(4) 0.0224(3) -0.0007(3) 0.0107(3) -0.0008(3)
O1 0.0444(18) 0.0338(16) 0.0250(14) -0.0071(12) 0.0079(13) 0.0007(14)
N1 0.042(2) 0.0210(17) 0.0265(17) -0.0020(14) 0.0111(15) -0.0044(15)
N2 0.038(2) 0.0263(17) 0.0248(16) 0.0002(14) 0.0136(15) 0.0031(15)
C1 0.040(2) 0.025(2) 0.026(2) -0.0009(16) 0.0131(18) -0.0028(18)
C2 0.049(3) 0.026(2) 0.026(2) -0.0011(17) 0.0167(19) -0.003(2)
C3 0.049(3) 0.029(2) 0.025(2) 0.0037(17) 0.0130(19) -0.002(2)
C4 0.042(3) 0.024(2) 0.030(2) -0.0014(17) 0.0110(19) -0.0056(19)
C5 0.054(3) 0.032(2) 0.025(2) -0.0015(17) 0.009(2) 0.002(2)
C6 0.041(3) 0.037(2) 0.034(2) 0.0036(19) 0.010(2) 0.005(2)
C7 0.045(3) 0.032(2) 0.031(2) -0.0033(18) 0.016(2) 0.001(2)
C8 0.039(2) 0.025(2) 0.027(2) 0.0000(16) 0.0108(18) -0.0006(18)
C9 0.035(2) 0.023(2) 0.028(2) 0.0007(16) 0.0115(18) -0.0029(18)
C10 0.043(3) 0.024(2) 0.026(2) 0.0020(16) 0.0151(19) 0.0062(19)
C11 0.042(3) 0.037(2) 0.0191(18) 0.0021(17) 0.0076(18) 0.005(2)
C12 0.054(3) 0.041(3) 0.0210(19) -0.0007(18) 0.006(2) 0.013(2)
C13 0.049(3) 0.052(3) 0.031(2) -0.005(2) 0.009(2) 0.021(2)
C14 0.043(3) 0.067(3) 0.032(2) -0.004(2) 0.012(2) 0.010(3)
C15 0.044(3) 0.052(3) 0.031(2) -0.002(2) 0.011(2) 0.000(2)
C16 0.043(3) 0.038(2) 0.027(2) 0.0000(18) 0.0095(19) 0.003(2)
C17 0.071(4) 0.036(3) 0.036(2) -0.003(2) 0.012(2) 0.012(2)
Cl1S 0.0611(9) 0.0747(10) 0.0762(10) -0.0270(8) 0.0316(8) -0.0168(7)
Cl2S 0.0791(10) 0.0500(8) 0.0657(9) -0.0053(6) 0.0198(7) 0.0034(7)
C1S 0.052(3) 0.054(3) 0.059(3) -0.001(3) 0.018(3) -0.002(3)
Cl3S 0.0917(17) 0.0546(13) 0.0635(13) -0.0137(10) 0.0182(11) -0.0104(11)
Cl4S 0.0765(11) 0.0531(9) 0.1135(14) -0.0077(8) 0.0283(10) -0.0166(7)
Cl5S 0.133(5) 0.055(3) 0.082(4) -0.013(2) 0.058(3) -0.028(3)
C2S 0.077(4) 0.056(3) 0.051(3) -0.011(2) 0.026(3) -0.019(3)
O2 0.0443(19) 0.0365(17) 0.0379(16) -0.0003(13) 0.0150(14) -0.0055(14)
O3 0.054(2) 0.0306(16) 0.0532(19) 0.0044(15) 0.0263(17) 0.0087(16)
N3 0.041(2) 0.0246(18) 0.0292(18) -0.0005(14) 0.0096(16) -0.0010(16)
N4 0.042(2) 0.0222(17) 0.0288(17) 0.0032(14) 0.0148(16) -0.0033(15)
N5 0.042(2) 0.0279(18) 0.0238(16) -0.0011(14) 0.0105(15) -0.0003(16)
N6 0.0354(19) 0.0265(18) 0.0270(16) 0.0002(14) 0.0133(15) 0.0041(15)
C18 0.044(3) 0.031(2) 0.029(2) -0.0015(18) 0.008(2) -0.003(2)
C19 0.048(3) 0.039(3) 0.033(2) -0.005(2) 0.005(2) -0.007(2)
C20 0.056(3) 0.042(3) 0.027(2) 0.0009(19) 0.006(2) 0.002(2)
C21 0.048(3) 0.032(2) 0.027(2) 0.0004(18) 0.009(2) 0.004(2)
C22 0.062(3) 0.043(3) 0.029(2) 0.006(2) 0.020(2) 0.007(2)
C23 0.058(3) 0.040(3) 0.038(2) 0.003(2) 0.025(2) -0.001(2)
C24 0.050(3) 0.036(2) 0.032(2) 0.0001(19) 0.018(2) -0.006(2)
C25 0.044(3) 0.026(2) 0.031(2) 0.0004(17) 0.0142(19) 0.0069(19)
C26 0.042(3) 0.026(2) 0.027(2) -0.0010(17) 0.0137(19) 0.0015(19)
C27 0.038(3) 0.025(2) 0.033(2) 0.0035(17) 0.0130(19) -0.0022(19)
C28 0.043(3) 0.022(2) 0.031(2) -0.0007(17) 0.0114(19) -0.0076(19)
C29 0.045(3) 0.027(2) 0.032(2) 0.0019(18) 0.007(2) -0.006(2)
C30 0.048(3) 0.030(2) 0.026(2) -0.0009(18) 0.0034(19) -0.009(2)
C31 0.060(3) 0.027(2) 0.029(2) -0.0041(18) 0.013(2) -0.006(2)
C32 0.054(3) 0.025(2) 0.035(2) 0.0000(18) 0.015(2) -0.002(2)
C33 0.040(3) 0.021(2) 0.030(2) -0.0007(17) 0.0103(19) -0.0042(18)
C34 0.047(3) 0.037(3) 0.040(2) 0.003(2) 0.008(2) -0.002(2)
C35 0.049(3) 0.029(2) 0.029(2) -0.0022(18) 0.013(2) 0.002(2)
C36 0.054(3) 0.025(2) 0.034(2) -0.0017(18) 0.010(2) -0.004(2)
C37 0.047(3) 0.034(2) 0.034(2) 0.0020(19) 0.009(2) -0.014(2)
C38 0.040(3) 0.038(2) 0.027(2) 0.0010(18) 0.0056(19) -0.003(2)
C39 0.040(3) 0.042(3) 0.034(2) 0.004(2) 0.009(2) -0.006(2)
C40 0.042(3) 0.050(3) 0.035(2) 0.002(2) 0.015(2) 0.006(2)
C41 0.047(3) 0.034(2) 0.033(2) 0.0027(19) 0.015(2) 0.005(2)
C42 0.037(2) 0.029(2) 0.0257(19) 0.0011(17) 0.0091(18) 0.0013(18)
C43 0.039(2) 0.030(2) 0.0240(19) 0.0012(17) 0.0071(18) -0.0024(19)
C44 0.041(3) 0.028(2) 0.028(2) 0.0019(17) 0.0077(19) 0.000(2)
C45 0.045(3) 0.021(2) 0.030(2) 0.0005(17) 0.0121(19) 0.0049(18)
C46 0.048(3) 0.032(2) 0.032(2) 0.0046(19) 0.012(2) 0.005(2)
C47 0.069(4) 0.038(3) 0.028(2) 0.008(2) 0.015(2) 0.000(2)
C48 0.056(3) 0.029(2) 0.034(2) 0.0026(18) 0.017(2) -0.001(2)
C49 0.046(3) 0.025(2) 0.037(2) -0.0009(18) 0.016(2) 0.0002(19)
C50 0.045(3) 0.020(2) 0.028(2) 0.0002(16) 0.0117(19) 0.0056(18)
C51 0.056(3) 0.045(3) 0.039(3) 0.010(2) 0.007(2) 0.001(2)

loop_
_atom_type_symbol
_atom_type_description
_atom_type_scat_dispersion_real
_atom_type_scat_dispersion_imag
_atom_type_scat_source
C C 0.0181 0.0091 'International Tables Vol C Tables 4.2.6.8 and 6.1.1.4'
H H 0.0000 0.0000 'International Tables Vol C Tables 4.2.6.8 and 6.1.1.4'
Cl Cl 0.3639 0.7018 'International Tables Vol C Tables 4.2.6.8 and 6.1.1.4'
Co Co -2.3653 3.6143 'International Tables Vol C Tables 4.2.6.8 and 6.1.1.4'
N N 0.0311 0.0180 'International Tables Vol C Tables 4.2.6.8 and 6.1.1.4'
O O 0.0492 0.0322 'International Tables Vol C Tables 4.2.6.8 and 6.1.1.4'

loop_
_exptl_crystal_face_index_h
_exptl_crystal_face_index_k
_exptl_crystal_face_index_l
_exptl_crystal_face_perp_dist
-4 5 -1 0.0548
1 2 -5 0.1779
1 5 5 0.1620
-1 -5 0 0.0550
1 5 0 0.0550
-1 0 5 0.2306
-1 -5 2 0.1010
-5 2 1 0.0305
4 3 -12 0.1794
0 -1 0 0.0623
7 2 0 0.0350
7 0 -1 0.0453
-7 0 1 0.0453
-1 0 0 0.0407
1 0 0 0.0407
3 -5 0 0.0596
1 -1 0 0.0426
-1 1 0 0.0426
0 1 0 0.0525
1 3 5 0.1732
-1 -5 1 0.0821
1 5 5 0.1500
-1 -1 0 0.0391
1 1 0 0.0391
-4 5 -2 0.0620
-1 5 0 0.0471
5 2 -4 0.0935
-1 -9 2 0.0800
-1 3 5 0.1876

loop_
_geom_angle_atom_site_label_1
_geom_angle_atom_site_label_2
_geom_angle_atom_site_label_3
_geom_angle
_geom_angle_site_symmetry_1
_geom_angle_site_symmetry_3
_geom_angle_publ_flag
N1 Co1 N2 82.61(14) . . ?
N1 Co1 N4 97.02(14) . . ?
N1 Co1 N6 91.19(14) . . ?
N2 Co1 N4 82.33(14) . . ?
N2 Co1 N6 171.53(13) . . ?
N3 Co1 N1 179.34(15) . . ?
N3 Co1 N2 97.85(14) . . ?
N3 Co1 N4 83.51(14) . . ?
N3 Co1 N5 92.63(14) . . ?
N3 Co1 N6 88.31(14) . . ?
N4 Co1 N6 104.24(14) . . ?
N5 Co1 N1 86.88(14) . . ?
N5 Co1 N2 91.10(15) . . ?
N5 Co1 N4 171.84(14) . . ?
N5 Co1 N6 82.78(14) . . ?
C1 N1 Co1 126.6(3) . . ?
C1 N1 C9 119.5(4) . . ?
C9 N1 Co1 113.7(3) . . ?
C8 N2 Co1 112.8(3) . . ?
C10 N2 Co1 124.0(3) . . ?
C10 N2 C8 123.1(4) . . ?
N1 C1 H1 119.0 . . ?
N1 C1 C2 122.1(4) . . ?
C2 C1 H1 119.0 . . ?
C1 C2 H2 120.3 . . ?
C3 C2 C1 119.5(4) . . ?
C3 C2 H2 120.3 . . ?
C2 C3 H3 120.0 . . ?
C2 C3 C4 120.1(4) . . ?
C4 C3 H3 120.0 . . ?
C3 C4 C9 117.2(4) . . ?
C5 C4 C3 123.5(4) . . ?
C5 C4 C9 119.3(4) . . ?
C4 C5 H5 120.4 . . ?
C6 C5 C4 119.1(4) . . ?
C6 C5 H5 120.4 . . ?
C5 C6 H6 119.1 . . ?
C5 C6 C7 121.8(4) . . ?
C7 C6 H6 119.1 . . ?
C6 C7 H7 119.4 . . ?
C8 C7 C6 121.3(4) . . ?
C8 C7 H7 119.4 . . ?
N2 C8 C9 113.0(4) . . ?
C7 C8 N2 129.4(4) . . ?
C7 C8 C9 117.1(4) . . ?
N1 C9 C4 121.6(4) . . ?
N1 C9 C8 117.2(4) . . ?
C4 C9 C8 121.2(4) . . ?
O1 C10 N2 121.7(4) . . ?
O1 C10 C11 117.9(4) . . ?
N2 C10 C11 120.3(4) . . ?
C12 C11 C10 120.4(4) . . ?
C16 C11 C10 119.4(4) . . ?
C16 C11 C12 119.8(4) . . ?
C11 C12 C17 121.2(4) . . ?
C13 C12 C11 117.4(5) . . ?
C13 C12 C17 121.4(4) . . ?
C12 C13 H13 118.7 . . ?
C12 C13 C14 122.5(4) . . ?
C14 C13 H13 118.7 . . ?
C13 C14 H14 120.3 . . ?
C15 C14 C13 119.4(5) . . ?
C15 C14 H14 120.3 . . ?
C14 C15 H15 120.4 . . ?
C16 C15 C14 119.2(5) . . ?
C16 C15 H15 120.4 . . ?
C11 C16 H16 119.2 . . ?
C15 C16 C11 121.5(4) . . ?
C15 C16 H16 119.2 . . ?
C12 C17 H17A 109.5 . . ?
C12 C17 H17B 109.5 . . ?
C12 C17 H17C 109.5 . . ?
H17A C17 H17B 109.5 . . ?
H17A C17 H17C 109.5 . . ?
H17B C17 H17C 109.5 . . ?
Cl1S C1S Cl2S 109.6(3) . . ?
Cl1S C1S H1SA 109.8 . . ?
Cl1S C1S H1SB 109.8 . . ?
Cl2S C1S H1SA 109.8 . . ?
Cl2S C1S H1SB 109.8 . . ?
H1SA C1S H1SB 108.2 . . ?
Cl3S C2S H2SA 109.4 . . ?
Cl3S C2S H2SB 109.4 . . ?
Cl4S C2S Cl3S 111.3(3) . . ?
Cl4S C2S H2SA 109.4 . . ?
Cl4S C2S H2SB 109.4 . . ?
Cl4S C2S H2SC 111.6 . . ?
Cl4S C2S H2SD 111.6 . . ?
Cl5S C2S Cl4S 100.9(4) . . ?
Cl5S C2S H2SC 111.6 . . ?
Cl5S C2S H2SD 111.6 . . ?
H2SA C2S H2SB 108.0 . . ?
H2SC C2S H2SD 109.4 . . ?
C18 N3 Co1 127.7(3) . . ?
C18 N3 C26 119.1(4) . . ?
C26 N3 Co1 113.2(3) . . ?
C25 N4 Co1 110.2(3) . . ?
C27 N4 Co1 128.7(3) . . ?
C27 N4 C25 119.5(4) . . ?
C35 N5 Co1 126.5(3) . . ?
C35 N5 C43 119.2(4) . . ?
C43 N5 Co1 114.2(3) . . ?
C42 N6 Co1 111.3(3) . . ?
C44 N6 Co1 130.7(3) . . ?
C44 N6 C42 117.9(4) . . ?
N3 C18 H18 118.5 . . ?
N3 C18 C19 122.9(4) . . ?
C19 C18 H18 118.5 . . ?
C18 C19 H19 120.5 . . ?
C20 C19 C18 119.0(4) . . ?
C20 C19 H19 120.5 . . ?
C19 C20 H20 120.1 . . ?
C19 C20 C21 119.9(4) . . ?
C21 C20 H20 120.1 . . ?
C22 C21 C20 123.4(4) . . ?
C22 C21 C26 119.1(4) . . ?
C26 C21 C20 117.5(4) . . ?
C21 C22 H22 120.6 . . ?
C23 C22 C21 118.8(4) . . ?
C23 C22 H22 120.6 . . ?
C22 C23 H23 119.1 . . ?
C22 C23 C24 121.9(4) . . ?
C24 C23 H23 119.1 . . ?
C23 C24 H24 119.5 . . ?
C25 C24 C23 121.0(4) . . ?
C25 C24 H24 119.5 . . ?
N4 C25 C26 114.6(4) . . ?
C24 C25 N4 128.1(4) . . ?
C24 C25 C26 116.8(4) . . ?
N3 C26 C21 121.5(4) . . ?
N3 C26 C25 116.1(4) . . ?
C21 C26 C25 122.3(4) . . ?
O2 C27 N4 124.8(4) . . ?
O2 C27 C28 120.3(4) . . ?
N4 C27 C28 114.6(4) . . ?
C29 C28 C27 123.0(4) . . ?
C33 C28 C27 115.9(4) . . ?
C33 C28 C29 121.0(4) . . ?
C28 C29 C34 122.6(4) . . ?
C30 C29 C28 116.9(4) . . ?
C30 C29 C34 120.5(4) . . ?
C29 C30 H30 119.0 . . ?
C31 C30 C29 122.0(4) . . ?
C31 C30 H30 119.0 . . ?
C30 C31 H31 119.5 . . ?
C30 C31 C32 121.0(4) . . ?
C32 C31 H31 119.5 . . ?
C31 C32 H32 120.7 . . ?
C31 C32 C33 118.6(4) . . ?
C33 C32 H32 120.7 . . ?
C28 C33 C50 117.7(4) . . ?
C32 C33 C28 120.1(4) . . ?
C32 C33 C50 121.7(4) . . ?
C29 C34 H34A 109.5 . . ?
C29 C34 H34B 109.5 . . ?
C29 C34 H34C 109.5 . . ?
H34A C34 H34B 109.5 . . ?
H34A C34 H34C 109.5 . . ?
H34B C34 H34C 109.5 . . ?
N5 C35 H35 119.0 . . ?
N5 C35 C36 122.1(4) . . ?
C36 C35 H35 119.0 . . ?
C35 C36 H36 120.0 . . ?
C37 C36 C35 119.9(4) . . ?
C37 C36 H36 120.0 . . ?
C36 C37 H37 120.4 . . ?
C36 C37 C38 119.3(4) . . ?
C38 C37 H37 120.4 . . ?
C39 C38 C37 123.4(4) . . ?
C43 C38 C37 117.6(4) . . ?
C43 C38 C39 119.0(4) . . ?
C38 C39 H39 120.3 . . ?
C40 C39 C38 119.4(4) . . ?
C40 C39 H39 120.3 . . ?
C39 C40 H40 118.9 . . ?
C39 C40 C41 122.1(5) . . ?
C41 C40 H40 118.9 . . ?
C40 C41 H41 119.6 . . ?
C42 C41 C40 120.7(4) . . ?
C42 C41 H41 119.6 . . ?
N6 C42 C43 113.5(4) . . ?
C41 C42 N6 129.9(4) . . ?
C41 C42 C43 116.6(4) . . ?
N5 C43 C38 121.7(4) . . ?
N5 C43 C42 116.3(4) . . ?
C38 C43 C42 122.0(4) . . ?
O3 C44 N6 124.7(4) . . ?
O3 C44 C45 116.5(4) . . ?
N6 C44 C45 118.7(4) . . ?
C46 C45 C44 119.5(4) . . ?
C50 C45 C44 120.3(4) . . ?
C50 C45 C46 120.1(4) . . ?
C45 C46 C47 118.2(4) . . ?
C45 C46 C51 121.3(4) . . ?
C47 C46 C51 120.5(4) . . ?
C46 C47 H47 119.1 . . ?
C48 C47 C46 121.8(4) . . ?
C48 C47 H47 119.1 . . ?
C47 C48 H48 120.1 . . ?
C47 C48 C49 119.7(4) . . ?
C49 C48 H48 120.1 . . ?
C48 C49 H49 119.8 . . ?
C48 C49 C50 120.3(4) . . ?
C50 C49 H49 119.8 . . ?
C45 C50 C33 121.9(4) . . ?
C49 C50 C33 118.2(4) . . ?
C49 C50 C45 119.8(4) . . ?
C46 C51 H51A 109.5 . . ?
C46 C51 H51B 109.5 . . ?
C46 C51 H51C 109.5 . . ?
H51A C51 H51B 109.5 . . ?
H51A C51 H51C 109.5 . . ?
H51B C51 H51C 109.5 . . ?

loop_
_geom_bond_atom_site_label_1
_geom_bond_atom_site_label_2
_geom_bond_distance
_geom_bond_site_symmetry_2
_geom_bond_publ_flag
Co1 N1 1.948(3) . ?
Co1 N2 1.988(3) . ?
Co1 N3 1.925(3) . ?
Co1 N4 1.994(3) . ?
Co1 N5 1.936(4) . ?
Co1 N6 2.005(3) . ?
O1 C10 1.232(5) . ?
N1 C1 1.333(5) . ?
N1 C9 1.354(5) . ?
N2 C8 1.397(5) . ?
N2 C10 1.373(5) . ?
C1 H1 0.9300 . ?
C1 C2 1.401(5) . ?
C2 H2 0.9300 . ?
C2 C3 1.359(6) . ?
C3 H3 0.9300 . ?
C3 C4 1.410(6) . ?
C4 C5 1.402(6) . ?
C4 C9 1.423(6) . ?
C5 H5 0.9300 . ?
C5 C6 1.368(6) . ?
C6 H6 0.9300 . ?
C6 C7 1.409(6) . ?
C7 H7 0.9300 . ?
C7 C8 1.383(6) . ?
C8 C9 1.426(6) . ?
C10 C11 1.502(6) . ?
C11 C12 1.410(6) . ?
C11 C16 1.396(6) . ?
C12 C13 1.382(7) . ?
C12 C17 1.499(7) . ?
C13 H13 0.9300 . ?
C13 C14 1.390(7) . ?
C14 H14 0.9300 . ?
C14 C15 1.387(7) . ?
C15 H15 0.9300 . ?
C15 C16 1.371(6) . ?
C16 H16 0.9300 . ?
C17 H17A 0.9600 . ?
C17 H17B 0.9600 . ?
C17 H17C 0.9600 . ?
Cl1S C1S 1.774(5) . ?
Cl2S C1S 1.786(6) . ?
C1S H1SA 0.9700 . ?
C1S H1SB 0.9700 . ?
Cl3S C2S 1.760(6) . ?
Cl4S C2S 1.758(6) . ?
Cl5S C2S 1.642(7) . ?
C2S H2SA 0.9700 . ?
C2S H2SB 0.9700 . ?
C2S H2SC 0.9700 . ?
C2S H2SD 0.9700 . ?
O2 C27 1.230(5) . ?
O3 C44 1.234(5) . ?
N3 C18 1.315(5) . ?
N3 C26 1.377(5) . ?
N4 C25 1.401(5) . ?
N4 C27 1.375(5) . ?
N5 C35 1.332(5) . ?
N5 C43 1.359(6) . ?
N6 C42 1.404(5) . ?
N6 C44 1.384(5) . ?
C18 H18 0.9300 . ?
C18 C19 1.403(6) . ?
C19 H19 0.9300 . ?
C19 C20 1.367(7) . ?
C20 H20 0.9300 . ?
C20 C21 1.414(6) . ?
C21 C22 1.408(7) . ?
C21 C26 1.409(5) . ?
C22 H22 0.9300 . ?
C22 C23 1.373(7) . ?
C23 H23 0.9300 . ?
C23 C24 1.409(6) . ?
C24 H24 0.9300 . ?
C24 C25 1.391(6) . ?
C25 C26 1.414(6) . ?
C27 C28 1.499(6) . ?
C28 C29 1.409(6) . ?
C28 C33 1.404(6) . ?
C29 C30 1.395(6) . ?
C29 C34 1.483(6) . ?
C30 H30 0.9300 . ?
C30 C31 1.379(6) . ?
C31 H31 0.9300 . ?
C31 C32 1.389(6) . ?
C32 H32 0.9300 . ?
C32 C33 1.395(6) . ?
C33 C50 1.496(5) . ?
C34 H34A 0.9600 . ?
C34 H34B 0.9600 . ?
C34 H34C 0.9600 . ?
C35 H35 0.9300 . ?
C35 C36 1.391(6) . ?
C36 H36 0.9300 . ?
C36 C37 1.362(7) . ?
C37 H37 0.9300 . ?
C37 C38 1.416(6) . ?
C38 C39 1.412(7) . ?
C38 C43 1.406(6) . ?
C39 H39 0.9300 . ?
C39 C40 1.360(7) . ?
C40 H40 0.9300 . ?
C40 C41 1.421(7) . ?
C41 H41 0.9300 . ?
C41 C42 1.388(6) . ?
C42 C43 1.440(6) . ?
C44 C45 1.489(6) . ?
C45 C46 1.400(6) . ?
C45 C50 1.400(6) . ?
C46 C47 1.407(6) . ?
C46 C51 1.494(7) . ?
C47 H47 0.9300 . ?
C47 C48 1.365(7) . ?
C48 H48 0.9300 . ?
C48 C49 1.384(6) . ?
C49 H49 0.9300 . ?
C49 C50 1.396(6) . ?
C51 H51A 0.9600 . ?
C51 H51B 0.9600 . ?
C51 H51C 0.9600 . ?

loop_
_geom_hbond_atom_site_label_D
_geom_hbond_atom_site_label_H
_geom_hbond_atom_site_label_A
_geom_hbond_distance_DH
_geom_hbond_distance_HA
_geom_hbond_distance_DA
_geom_hbond_angle_DHA
_geom_hbond_site_symmetry_A
_geom_hbond_publ_flag
C2 H2 O1 0.93 2.49 3.276(5) 141.8 4_566 yes
C16 H16 O2 0.93 2.48 3.393(5) 168.5 . yes
C1S H1SA O3 0.97 2.33 3.269(6) 163.6 . yes
C1S H1SB O2 0.97 2.34 3.278(6) 162.7 1_455 yes
C2S H2SC O1 0.97 2.33 3.281(6) 166.6 . yes
C35 H35 O1 0.93 2.56 3.255(5) 131.8 . yes

loop_
_exptl_oxdiff_crystal_face_indexfrac_h
_exptl_oxdiff_crystal_face_indexfrac_k
_exptl_oxdiff_crystal_face_indexfrac_l
_exptl_oxdiff_crystal_face_x
_exptl_oxdiff_crystal_face_y
_exptl_oxdiff_crystal_face_z
-3.9250 5.0453 -1.0972 -0.5935 -0.2627 0.2199
1.0572 1.9797 -5.0067 -0.1478 0.2829 0.2741
0.9715 5.0057 5.0214 0.3411 -0.4109 0.2712
-1.0240 -4.9941 -0.0023 -0.0844 0.1097 -0.3745
1.0240 4.9941 0.0023 0.0844 -0.1097 0.3745
-1.0443 0.0222 4.9999 0.1314 -0.3439 -0.1384
-1.0450 -4.9895 2.0053 0.0183 -0.0108 -0.4158
-4.9572 2.0578 0.9014 -0.5916 -0.3345 -0.0602
4.1067 2.9336 -11.9569 -0.1390 0.8005 0.5912
-0.0066 -1.0002 0.0037 0.0082 0.0304 -0.0679
6.9623 1.9027 0.1661 0.8638 0.2364 0.3790
6.9588 -0.0987 -0.8302 0.8287 0.3574 0.2640
-6.9588 0.0987 0.8302 -0.8287 -0.3574 -0.2640
-0.9927 0.0140 -0.0248 -0.1257 -0.0425 -0.0348
0.9927 -0.0140 0.0248 0.1257 0.0425 0.0348
2.9454 -5.0430 0.0930 0.4181 0.2795 -0.2350
0.9862 -1.0142 0.0285 0.1339 0.0729 -0.0331
-0.9862 1.0142 -0.0285 -0.1339 -0.0729 0.0331
0.0066 1.0002 -0.0037 -0.0082 -0.0304 0.0679
0.9640 2.9914 5.0323 0.3584 -0.3496 0.1347
-1.0352 -4.9862 0.9975 -0.0334 0.0495 -0.3947
0.9772 4.9918 5.0249 0.3421 -0.4104 0.2704
-0.9993 -0.9863 -0.0211 -0.1176 -0.0120 -0.1026
0.9993 0.9863 0.0211 0.1176 0.0120 0.1026
-3.9188 5.0551 -2.1253 -0.6467 -0.2016 0.2417
-0.9600 5.0150 -0.0434 -0.1666 -0.1945 0.3045
5.0155 1.9269 -3.8984 0.4065 0.3921 0.3924
-1.0711 -8.9861 2.0162 0.0508 0.1110 -0.6869
-1.0214 3.0193 4.9828 0.1070 -0.4345 0.0652
